data_4502761
loop_
_publ_author_name
'Kennedy, Stuart'
'Beavers, Christine M.'
'Teat, Simon J.'
'Dalgarno, Scott J.'

_publ_section_title
;
 Pyridine Directed Assembly of Tetra-O-Alkylp-Carboxylatocalix[4]arenes
;
_journal_issue 2
_journal_name_full 'Crystal Growth &amp; Design'
_journal_page_first 679
_journal_paper_doi 10.1021/cg2008864
_journal_volume 12
_journal_year 2012
_chemical_formula_sum 'C68 H76 N4 O12'
_chemical_formula_weight 1141.33
_chemical_name_common FINSRKRK783PIC
_chemical_name_systematic
;
 ?
;
_space_group_IT_number 2
_symmetry_cell_setting triclinic
_symmetry_space_group_name_Hall '-P 1'
_symmetry_space_group_name_H-M 'P -1'
_atom_sites_solution_hydrogens geom
_atom_sites_solution_primary direct
_atom_sites_solution_secondary difmap
_audit_creation_method SHELXL-97
_cell_angle_alpha 101.810(4)
_cell_angle_beta 108.571(4)
_cell_angle_gamma 109.794(4)
_cell_formula_units_Z 2
_cell_length_a 13.2896(13)
_cell_length_b 15.9321(17)
_cell_length_c 17.1668(18)
_cell_measurement_temperature 100(2)
_cell_volume 3036.4(6)
_computing_cell_refinement 'SAINT (Bruker, 1998)'
_computing_data_collection 'Apex II'
_computing_data_reduction 'SAINT (Bruker, 1998)'
_computing_molecular_graphics 'XSeed (Barbour, 2001)'
_computing_publication_material 'local program'
_computing_structure_refinement 'SHELXL-97 (Sheldrick, 1997)'
_computing_structure_solution 'SHELXS-97 (Sheldrick, 1990)'
_diffrn_ambient_temperature 100(2)
_diffrn_measured_fraction_theta_full 0.964
_diffrn_measured_fraction_theta_max 0.964
_diffrn_measurement_device_type 'Bruker Apex II CCD Diffractometer'
_diffrn_measurement_method '\w rotation with narrow frames'
_diffrn_radiation_monochromator 'silicon 111'
_diffrn_radiation_source 'Advanced Light Source station 11.3.1'
_diffrn_radiation_type synchrotron
_diffrn_radiation_wavelength 0.77490
_diffrn_reflns_av_R_equivalents 0.0332
_diffrn_reflns_av_sigmaI/netI 0.0405
_diffrn_reflns_limit_h_max 16
_diffrn_reflns_limit_h_min -16
_diffrn_reflns_limit_k_max 20
_diffrn_reflns_limit_k_min -19
_diffrn_reflns_limit_l_max 21
_diffrn_reflns_limit_l_min -21
_diffrn_reflns_number 43982
_diffrn_reflns_theta_full 26.84
_diffrn_reflns_theta_max 26.84
_diffrn_reflns_theta_min 1.80
_exptl_absorpt_coefficient_mu 0.085
_exptl_absorpt_correction_T_max 0.9707
_exptl_absorpt_correction_T_min 0.9666
_exptl_absorpt_correction_type multi-scan
_exptl_absorpt_process_details Bruker-SADABS
_exptl_crystal_colour Colourless
_exptl_crystal_density_diffrn 1.248
_exptl_crystal_density_method 'not measured'
_exptl_crystal_description Block
_exptl_crystal_F_000 1216
_exptl_crystal_size_max 0.40
_exptl_crystal_size_mid 0.40
_exptl_crystal_size_min 0.35
_refine_diff_density_max 1.444
_refine_diff_density_min -0.498
_refine_diff_density_rms 0.080
_refine_ls_extinction_method none
_refine_ls_goodness_of_fit_ref 1.070
_refine_ls_hydrogen_treatment constr
_refine_ls_matrix_type full
_refine_ls_number_parameters 765
_refine_ls_number_reflns 12578
_refine_ls_number_restraints 0
_refine_ls_restrained_S_all 1.070
_refine_ls_R_factor_all 0.1069
_refine_ls_R_factor_gt 0.0828
_refine_ls_shift/su_max 0.000
_refine_ls_shift/su_mean 0.000
_refine_ls_structure_factor_coef Fsqd
_refine_ls_weighting_details 'calc w=1/[\s^2^(Fo^2^)+(0.0921P)^2^+0.0000P] where P=(Fo^2^+2Fc^2^)/3'
_refine_ls_weighting_scheme calc
_refine_ls_wR_factor_gt 0.2167
_refine_ls_wR_factor_ref 0.2319
_reflns_number_gt 9453
_reflns_number_total 12578
_reflns_threshold_expression >2sigma(I)
_cod_data_source_file cg2008864_si_002.cif
_cod_data_source_block 73Pic
_cod_original_cell_volume 3036.4(5)
_cod_original_sg_symbol_H-M P-1
_cod_database_code 4502761

loop_
_symmetry_equiv_pos_as_xyz
'x, y, z'
'-x, -y, -z'

loop_
_atom_site_label
_atom_site_type_symbol
_atom_site_fract_x
_atom_site_fract_y
_atom_site_fract_z
_atom_site_U_iso_or_equiv
_atom_site_adp_type
_atom_site_occupancy
_atom_site_symmetry_multiplicity
_atom_site_calc_flag
_atom_site_refinement_flags
O1 O 0.1091(2) 0.24843(18) -0.01022(16) 0.0326(6) Uani 1 1 d .
C1 C 0.1199(3) 0.0653(2) 0.13302(19) 0.0205(6) Uani 1 1 d .
O2 O 0.3065(2) 0.31759(17) 0.04198(16) 0.0294(5) Uani 1 1 d .
H2O H 0.2932 0.3498 0.0103 0.035 Uiso 1 1 calc R
C2 C 0.1172(3) 0.1335(2) 0.0939(2) 0.0209(6) Uani 1 1 d .
H2 H 0.0453 0.1380 0.0689 0.025 Uiso 1 1 calc R
O3 O 0.8721(2) 0.40645(18) 0.33972(18) 0.0348(6) Uani 1 1 d .
C3 C 0.2185(3) 0.1953(2) 0.0909(2) 0.0208(6) Uani 1 1 d .
O4 O 0.8749(2) 0.51359(18) 0.44848(16) 0.0322(6) Uani 1 1 d .
H4O H 0.9398 0.5468 0.4492 0.039 Uiso 1 1 calc R
C4 C 0.3257(3) 0.1926(2) 0.1325(2) 0.0202(6) Uani 1 1 d .
H4 H 0.3956 0.2377 0.1343 0.024 Uiso 1 1 calc R
O5 O 0.3989(2) 0.49260(18) 0.24499(17) 0.0337(6) Uani 1 1 d .
C5 C 0.3321(3) 0.1253(2) 0.1714(2) 0.0201(6) Uani 1 1 d .
O6 O 0.2015(2) 0.41944(17) 0.17573(16) 0.0304(5) Uani 1 1 d .
H6O H 0.2135 0.4453 0.1395 0.036 Uiso 1 1 calc R
C6 C 0.2277(3) 0.0594(2) 0.1679(2) 0.0208(6) Uani 1 1 d .
O7 O -0.3356(2) 0.1836(2) 0.11901(17) 0.0373(6) Uani 1 1 d .
C7 C 0.4507(3) 0.1253(2) 0.2178(2) 0.0240(7) Uani 1 1 d .
H7A H 0.4378 0.0682 0.2349 0.029 Uiso 1 1 calc R
H7B H 0.4884 0.1216 0.1767 0.029 Uiso 1 1 calc R
O8 O -0.3413(2) 0.0738(2) 0.01005(17) 0.0383(6) Uani 1 1 d .
H8O H -0.4019 0.0786 -0.0192 0.046 Uiso 1 1 calc R
C8 C 0.5331(3) 0.2139(2) 0.2992(2) 0.0222(7) Uani 1 1 d .
O9 O 0.2309(2) -0.01110(15) 0.20250(15) 0.0245(5) Uani 1 1 d .
C9 C 0.6414(3) 0.2774(2) 0.3074(2) 0.0226(7) Uani 1 1 d .
H9 H 0.6689 0.2626 0.2640 0.027 Uiso 1 1 calc R
O10 O 0.39426(19) 0.16701(17) 0.35897(15) 0.0265(5) Uani 1 1 d .
C10 C 0.7103(3) 0.3631(2) 0.3796(2) 0.0229(7) Uani 1 1 d .
O11 O 0.27913(19) 0.28375(16) 0.50443(14) 0.0255(5) Uani 1 1 d .
C11 C 0.6668(3) 0.3867(2) 0.4403(2) 0.0236(7) Uani 1 1 d .
H11 H 0.7111 0.4466 0.4867 0.028 Uiso 1 1 calc R
O12 O 0.10382(19) 0.11071(16) 0.31907(14) 0.0240(5) Uani 1 1 d .
C12 C 0.5590(3) 0.3239(2) 0.4346(2) 0.0226(7) Uani 1 1 d .
C13 C 0.4979(3) 0.2351(2) 0.3668(2) 0.0215(6) Uani 1 1 d .
C14 C 0.5028(3) 0.3576(2) 0.4912(2) 0.0244(7) Uani 1 1 d .
H14A H 0.5593 0.4213 0.5357 0.029 Uiso 1 1 calc R
H14B H 0.4820 0.3130 0.5223 0.029 Uiso 1 1 calc R
C15 C 0.3917(3) 0.3622(2) 0.4334(2) 0.0229(7) Uani 1 1 d .
C16 C 0.3935(3) 0.3996(2) 0.3675(2) 0.0229(7) Uani 1 1 d .
H16 H 0.4657 0.4267 0.3625 0.027 Uiso 1 1 calc R
C17 C 0.2931(3) 0.3988(2) 0.3087(2) 0.0229(7) Uani 1 1 d .
C18 C 0.1860(3) 0.3576(2) 0.3150(2) 0.0233(7) Uani 1 1 d .
H18 H 0.1164 0.3551 0.2739 0.028 Uiso 1 1 calc R
C19 C 0.1805(3) 0.3203(2) 0.3809(2) 0.0229(7) Uani 1 1 d .
C20 C 0.2842(3) 0.3242(2) 0.4408(2) 0.0231(7) Uani 1 1 d .
C21 C 0.0610(3) 0.2687(2) 0.3819(2) 0.0258(7) Uani 1 1 d .
H21A H 0.0706 0.2406 0.4286 0.031 Uiso 1 1 calc R
H21B H 0.0279 0.3143 0.3941 0.031 Uiso 1 1 calc R
C22 C -0.0223(3) 0.1902(2) 0.2927(2) 0.0223(7) Uani 1 1 d .
C23 C -0.1210(3) 0.1936(2) 0.2366(2) 0.0246(7) Uani 1 1 d .
H23 H -0.1458 0.2397 0.2569 0.030 Uiso 1 1 calc R
C24 C -0.1848(3) 0.1290(2) 0.1495(2) 0.0254(7) Uani 1 1 d .
C25 C -0.1440(3) 0.0658(2) 0.1184(2) 0.0235(7) Uani 1 1 d .
H25 H -0.1840 0.0255 0.0585 0.028 Uiso 1 1 calc R
C26 C -0.0452(3) 0.0605(2) 0.1738(2) 0.0218(6) Uani 1 1 d .
C27 C 0.0094(3) 0.1188(2) 0.2624(2) 0.0208(6) Uani 1 1 d .
C28 C 0.0090(3) 0.0009(2) 0.1390(2) 0.0239(7) Uani 1 1 d .
H28A H -0.0486 -0.0465 0.0802 0.029 Uiso 1 1 calc R
H28B H 0.0299 -0.0339 0.1785 0.029 Uiso 1 1 calc R
C29 C 0.2045(3) 0.2566(2) 0.0371(2) 0.0246(7) Uani 1 1 d .
C30 C 0.8260(3) 0.4291(3) 0.3875(2) 0.0290(8) Uani 1 1 d .
C31 C 0.3039(3) 0.4415(2) 0.2403(2) 0.0254(7) Uani 1 1 d .
C32 C -0.2937(3) 0.1325(3) 0.0922(2) 0.0289(8) Uani 1 1 d .
C33 C 0.1893(3) -0.1022(2) 0.1369(2) 0.0290(7) Uani 1 1 d .
H33A H 0.2445 -0.0997 0.1090 0.035 Uiso 1 1 calc R
H33B H 0.1108 -0.1194 0.0908 0.035 Uiso 1 1 calc R
C34 C 0.1814(4) -0.1749(3) 0.1814(3) 0.0427(10) Uani 1 1 d .
H34A H 0.1261 -0.1766 0.2091 0.051 Uiso 1 1 calc R
H34B H 0.2599 -0.1561 0.2283 0.051 Uiso 1 1 calc R
C35 C 0.1394(5) -0.2732(3) 0.1166(4) 0.0622(14) Uani 1 1 d .
H35A H 0.0634 -0.2907 0.0687 0.093 Uiso 1 1 calc R
H35B H 0.1302 -0.3197 0.1465 0.093 Uiso 1 1 calc R
H35C H 0.1973 -0.2729 0.0927 0.093 Uiso 1 1 calc R
C36 C 0.3965(3) 0.1370(3) 0.4324(2) 0.0309(8) Uani 1 1 d .
H36A H 0.3398 0.1503 0.4527 0.037 Uiso 1 1 calc R
H36B H 0.4762 0.1738 0.4811 0.037 Uiso 1 1 calc R
C37 C 0.3656(3) 0.0326(3) 0.4089(3) 0.0379(9) Uani 1 1 d .
H37A H 0.2912 -0.0032 0.3549 0.046 Uiso 1 1 calc R
H37B H 0.3518 0.0119 0.4567 0.046 Uiso 1 1 calc R
C38 C 0.4607(4) 0.0082(3) 0.3942(3) 0.0413(9) Uani 1 1 d .
H38A H 0.4733 0.0270 0.3460 0.062 Uiso 1 1 calc R
H38B H 0.4358 -0.0605 0.3794 0.062 Uiso 1 1 calc R
H38C H 0.5342 0.0424 0.4478 0.062 Uiso 1 1 calc R
C39 C 0.3203(3) 0.3527(3) 0.5905(2) 0.0329(8) Uani 1 1 d .
H39A H 0.2655 0.3822 0.5903 0.039 Uiso 1 1 calc R
H39B H 0.3994 0.4037 0.6073 0.039 Uiso 1 1 calc R
C40 C 0.3257(4) 0.2995(3) 0.6555(3) 0.0447(10) Uani 1 1 d .
H40A H 0.3456 0.3439 0.7136 0.054 Uiso 1 1 calc R
H40B H 0.2465 0.2472 0.6358 0.054 Uiso 1 1 calc R
C41 C 0.4135(5) 0.2585(3) 0.6658(3) 0.0515(11) Uani 1 1 d .
H41A H 0.3872 0.2065 0.6113 0.077 Uiso 1 1 calc R
H41B H 0.4203 0.2340 0.7142 0.077 Uiso 1 1 calc R
H41C H 0.4905 0.3083 0.6784 0.077 Uiso 1 1 calc R
C42 C 0.0762(3) 0.0644(3) 0.3794(2) 0.0299(8) Uani 1 1 d .
H42A H 0.0131 0.0765 0.3909 0.036 Uiso 1 1 calc R
H42B H 0.1469 0.0927 0.4359 0.036 Uiso 1 1 calc R
C43 C 0.0370(3) -0.0414(3) 0.3443(3) 0.0342(8) Uani 1 1 d .
H43A H 0.0995 -0.0540 0.3321 0.041 Uiso 1 1 calc R
H43B H -0.0348 -0.0703 0.2885 0.041 Uiso 1 1 calc R
C44 C 0.0111(4) -0.0869(3) 0.4097(3) 0.0459(10) Uani 1 1 d .
H44A H 0.0796 -0.0541 0.4667 0.069 Uiso 1 1 calc R
H44B H -0.0056 -0.1542 0.3885 0.069 Uiso 1 1 calc R
H44C H -0.0575 -0.0816 0.4161 0.069 Uiso 1 1 calc R
C45 C -0.5775(4) 0.1392(3) -0.0537(3) 0.0402(9) Uani 1 1 d .
H45 H -0.5461 0.1660 0.0084 0.048 Uiso 1 1 calc R
C46 C -0.6646(4) 0.1581(3) -0.1034(3) 0.0470(11) Uani 1 1 d .
H46 H -0.6920 0.1982 -0.0763 0.056 Uiso 1 1 calc R
C47 C -0.7118(3) 0.1180(3) -0.1933(3) 0.0468(11) Uani 1 1 d .
H47 H -0.7710 0.1316 -0.2289 0.056 Uiso 1 1 calc R
C48 C -0.6730(3) 0.0577(3) -0.2322(3) 0.0404(9) Uani 1 1 d .
C49 C -0.5832(3) 0.0448(3) -0.1750(3) 0.0374(9) Uani 1 1 d .
H49 H -0.5542 0.0043 -0.1997 0.045 Uiso 1 1 calc R
N50 N -0.5353(3) 0.0850(2) -0.0885(2) 0.0358(7) Uani 1 1 d .
C51 C -0.7251(5) 0.0092(4) -0.3291(3) 0.0689(16) Uani 1 1 d .
H51A H -0.7929 -0.0517 -0.3466 0.103 Uiso 1 1 calc R
H51B H -0.6657 -0.0022 -0.3460 0.103 Uiso 1 1 calc R
H51C H -0.7509 0.0497 -0.3585 0.103 Uiso 1 1 calc R
C52 C 0.1480(3) 0.3293(3) -0.1570(2) 0.0336(8) Uani 1 1 d .
H52 H 0.0944 0.2787 -0.1486 0.040 Uiso 1 1 calc R
C53 C 0.1077(3) 0.3516(3) -0.2312(3) 0.0368(9) Uani 1 1 d .
H53 H 0.0284 0.3157 -0.2739 0.044 Uiso 1 1 calc R
C54 C 0.1848(3) 0.4271(3) -0.2423(3) 0.0373(9) Uani 1 1 d .
H54 H 0.1581 0.4445 -0.2921 0.045 Uiso 1 1 calc R
C55 C 0.3020(3) 0.4778(3) -0.1802(3) 0.0350(8) Uani 1 1 d .
C56 C 0.3338(3) 0.4481(3) -0.1092(2) 0.0329(8) Uani 1 1 d .
H56 H 0.4135 0.4808 -0.0668 0.040 Uiso 1 1 calc R
N57 N 0.2601(3) 0.3767(2) -0.0966(2) 0.0310(7) Uani 1 1 d .
C58 C 0.3891(4) 0.5604(4) -0.1890(3) 0.0522(12) Uani 1 1 d .
H58A H 0.4678 0.5814 -0.1429 0.078 Uiso 1 1 calc R
H58B H 0.3662 0.6130 -0.1832 0.078 Uiso 1 1 calc R
H58C H 0.3899 0.5407 -0.2466 0.078 Uiso 1 1 calc R
C59 C 0.3503(4) 0.5838(3) 0.0991(3) 0.0428(10) Uani 1 1 d .
H59 H 0.4090 0.5845 0.1487 0.051 Uiso 1 1 calc R
C60 C 0.3831(4) 0.6486(3) 0.0596(3) 0.0553(13) Uani 1 1 d .
H60 H 0.4631 0.6938 0.0824 0.066 Uiso 1 1 calc R
C61 C 0.2994(4) 0.6478(3) -0.0133(3) 0.0479(11) Uani 1 1 d .
H61 H 0.3214 0.6920 -0.0413 0.058 Uiso 1 1 calc R
C62 C 0.1821(4) 0.5817(3) -0.0456(3) 0.0407(9) Uani 1 1 d .
C63 C 0.1572(3) 0.5195(3) -0.0011(3) 0.0351(8) Uani 1 1 d .
H63 H 0.0777 0.4739 -0.0223 0.042 Uiso 1 1 calc R
N64 N 0.2379(3) 0.5194(2) 0.0700(2) 0.0336(7) Uani 1 1 d .
C65 C 0.0855(4) 0.5787(4) -0.1239(3) 0.0575(12) Uani 1 1 d .
H65A H 0.0629 0.6293 -0.1055 0.086 Uiso 1 1 calc R
H65B H 0.0168 0.5167 -0.1480 0.086 Uiso 1 1 calc R
H65C H 0.1141 0.5881 -0.1689 0.086 Uiso 1 1 calc R
C66 C 1.1184(4) 0.7274(4) 0.4854(3) 0.0558(12) Uani 1 1 d .
H66 H 1.0892 0.7496 0.5250 0.067 Uiso 1 1 calc R
C67 C 1.2059(4) 0.7899(4) 0.4751(4) 0.0661(15) Uani 1 1 d .
H67 H 1.2412 0.8558 0.5089 0.079 Uiso 1 1 calc R
C68 C 1.2452(3) 0.7556(3) 0.4123(3) 0.0425(10) Uani 1 1 d .
H68 H 1.3048 0.7999 0.4028 0.051 Uiso 1 1 calc R
C69 C 1.2005(4) 0.6635(3) 0.3670(3) 0.0461(10) Uani 1 1 d .
C70 C 1.1035(4) 0.5972(4) 0.3843(3) 0.0460(11) Uani 1 1 d .
H70 H 1.0673 0.5303 0.3543 0.055 Uiso 1 1 calc R
N71 N 1.0717(3) 0.6344(2) 0.4408(2) 0.0417(8) Uani 1 1 d .
C72 C 1.2415(5) 0.6247(4) 0.3078(3) 0.0608(13) Uani 1 1 d .
H72A H 1.2786 0.6735 0.2862 0.091 Uiso 1 1 calc R
H72B H 1.1749 0.5701 0.2583 0.091 Uiso 1 1 calc R
H72C H 1.2993 0.6040 0.3384 0.091 Uiso 1 1 calc R

loop_
_atom_site_aniso_label
_atom_site_aniso_U_11
_atom_site_aniso_U_22
_atom_site_aniso_U_33
_atom_site_aniso_U_23
_atom_site_aniso_U_13
_atom_site_aniso_U_12
O1 0.0247(13) 0.0375(14) 0.0295(13) 0.0179(11) 0.0058(11) 0.0085(11)
C1 0.0202(15) 0.0199(15) 0.0130(14) 0.0007(12) 0.0059(12) 0.0033(12)
O2 0.0250(12) 0.0285(13) 0.0282(13) 0.0157(10) 0.0069(10) 0.0051(10)
C2 0.0156(14) 0.0244(16) 0.0151(14) 0.0014(12) 0.0035(12) 0.0061(12)
O3 0.0229(12) 0.0354(14) 0.0489(16) 0.0154(12) 0.0195(12) 0.0113(11)
C3 0.0210(15) 0.0199(15) 0.0148(14) 0.0035(12) 0.0048(12) 0.0054(12)
O4 0.0154(11) 0.0330(14) 0.0360(14) 0.0094(11) 0.0089(10) 0.0005(10)
C4 0.0204(15) 0.0184(15) 0.0200(15) 0.0049(12) 0.0093(13) 0.0066(12)
O5 0.0232(13) 0.0372(14) 0.0333(14) 0.0155(11) 0.0087(11) 0.0059(11)
C5 0.0204(15) 0.0196(15) 0.0169(15) 0.0027(12) 0.0071(12) 0.0076(12)
O6 0.0207(12) 0.0340(13) 0.0294(13) 0.0140(11) 0.0057(10) 0.0069(10)
C6 0.0231(16) 0.0200(15) 0.0165(14) 0.0046(12) 0.0080(13) 0.0074(13)
O7 0.0271(13) 0.0538(17) 0.0349(14) 0.0201(13) 0.0118(12) 0.0206(13)
C7 0.0211(16) 0.0247(16) 0.0291(17) 0.0105(14) 0.0112(14) 0.0119(13)
O8 0.0284(14) 0.0552(17) 0.0272(13) 0.0159(13) 0.0043(11) 0.0195(13)
C8 0.0182(15) 0.0277(17) 0.0245(16) 0.0128(14) 0.0072(13) 0.0138(13)
O9 0.0262(12) 0.0201(11) 0.0235(12) 0.0078(9) 0.0088(10) 0.0074(9)
C9 0.0205(15) 0.0282(17) 0.0288(17) 0.0157(14) 0.0138(14) 0.0149(13)
O10 0.0170(11) 0.0331(13) 0.0223(11) 0.0117(10) 0.0064(9) 0.0037(10)
C10 0.0127(14) 0.0283(17) 0.0292(17) 0.0155(14) 0.0071(13) 0.0092(13)
O11 0.0204(11) 0.0303(12) 0.0175(11) 0.0042(9) 0.0065(9) 0.0058(10)
C11 0.0142(14) 0.0274(17) 0.0206(15) 0.0084(13) -0.0003(12) 0.0066(13)
O12 0.0175(11) 0.0300(12) 0.0208(11) 0.0066(10) 0.0071(9) 0.0084(9)
C12 0.0171(15) 0.0281(17) 0.0206(15) 0.0111(13) 0.0055(13) 0.0085(13)
C13 0.0141(14) 0.0249(16) 0.0239(16) 0.0128(13) 0.0048(13) 0.0074(12)
C14 0.0145(14) 0.0294(17) 0.0200(15) 0.0043(13) 0.0031(12) 0.0055(13)
C15 0.0156(15) 0.0233(16) 0.0200(15) 0.0010(13) 0.0035(12) 0.0050(13)
C16 0.0163(15) 0.0240(16) 0.0195(15) 0.0019(13) 0.0055(12) 0.0042(12)
C17 0.0189(15) 0.0230(16) 0.0210(16) 0.0034(13) 0.0059(13) 0.0075(13)
C18 0.0157(15) 0.0226(16) 0.0214(16) -0.0001(13) 0.0034(12) 0.0057(12)
C19 0.0190(15) 0.0223(16) 0.0213(16) -0.0010(13) 0.0086(13) 0.0068(13)
C20 0.0222(16) 0.0224(16) 0.0177(15) 0.0009(12) 0.0077(13) 0.0063(13)
C21 0.0201(16) 0.0313(18) 0.0218(16) 0.0038(14) 0.0101(13) 0.0085(14)
C22 0.0150(14) 0.0246(16) 0.0230(16) 0.0070(13) 0.0093(13) 0.0033(12)
C23 0.0182(15) 0.0286(17) 0.0259(17) 0.0092(14) 0.0110(13) 0.0076(13)
C24 0.0189(15) 0.0309(18) 0.0246(16) 0.0133(14) 0.0101(13) 0.0058(13)
C25 0.0180(15) 0.0242(16) 0.0219(16) 0.0082(13) 0.0083(13) 0.0020(13)
C26 0.0167(15) 0.0218(16) 0.0225(16) 0.0072(13) 0.0094(13) 0.0025(12)
C27 0.0114(14) 0.0241(16) 0.0218(15) 0.0070(13) 0.0068(12) 0.0029(12)
C28 0.0213(16) 0.0219(16) 0.0196(15) 0.0033(13) 0.0084(13) 0.0020(13)
C29 0.0239(17) 0.0225(16) 0.0209(16) 0.0057(13) 0.0072(14) 0.0060(13)
C30 0.0164(16) 0.0346(19) 0.0370(19) 0.0214(16) 0.0082(15) 0.0097(14)
C31 0.0213(16) 0.0240(16) 0.0249(17) 0.0053(13) 0.0068(14) 0.0076(13)
C32 0.0218(16) 0.0380(19) 0.0251(17) 0.0145(15) 0.0110(14) 0.0079(15)
C33 0.0282(18) 0.0225(17) 0.0333(19) 0.0053(14) 0.0133(15) 0.0100(14)
C34 0.041(2) 0.0272(19) 0.048(2) 0.0114(18) 0.0085(19) 0.0120(17)
C35 0.065(3) 0.038(2) 0.068(3) 0.009(2) 0.010(3) 0.027(2)
C36 0.0243(17) 0.039(2) 0.0318(19) 0.0184(16) 0.0134(15) 0.0121(15)
C37 0.033(2) 0.046(2) 0.039(2) 0.0235(18) 0.0153(17) 0.0170(18)
C38 0.039(2) 0.044(2) 0.040(2) 0.0194(19) 0.0128(18) 0.0186(19)
C39 0.0302(19) 0.041(2) 0.0208(17) 0.0028(15) 0.0107(15) 0.0135(16)
C40 0.041(2) 0.055(3) 0.0237(19) 0.0074(18) 0.0157(17) 0.007(2)
C41 0.067(3) 0.052(3) 0.030(2) 0.017(2) 0.018(2) 0.021(2)
C42 0.0213(17) 0.037(2) 0.0237(17) 0.0085(15) 0.0052(14) 0.0102(15)
C43 0.0266(18) 0.040(2) 0.038(2) 0.0156(17) 0.0135(16) 0.0157(16)
C44 0.056(3) 0.049(3) 0.044(2) 0.025(2) 0.024(2) 0.028(2)
C45 0.037(2) 0.036(2) 0.036(2) 0.0099(17) 0.0193(18) 0.0025(17)
C46 0.045(2) 0.041(2) 0.077(3) 0.025(2) 0.045(3) 0.023(2)
C47 0.0197(18) 0.065(3) 0.071(3) 0.045(3) 0.020(2) 0.0229(19)
C48 0.0229(18) 0.053(2) 0.036(2) 0.0168(19) 0.0083(16) 0.0085(17)
C49 0.034(2) 0.042(2) 0.039(2) 0.0130(18) 0.0151(18) 0.0202(17)
N50 0.0283(16) 0.0424(19) 0.0350(17) 0.0172(15) 0.0105(14) 0.0140(14)
C51 0.045(3) 0.094(4) 0.037(3) 0.019(3) 0.005(2) 0.010(3)
C52 0.0293(19) 0.0327(19) 0.0324(19) 0.0147(16) 0.0095(16) 0.0075(15)
C53 0.0261(18) 0.043(2) 0.033(2) 0.0159(17) 0.0060(16) 0.0102(16)
C54 0.030(2) 0.050(2) 0.032(2) 0.0248(18) 0.0092(16) 0.0158(18)
C55 0.0287(19) 0.045(2) 0.036(2) 0.0238(18) 0.0124(16) 0.0163(17)
C56 0.0245(18) 0.038(2) 0.0327(19) 0.0154(16) 0.0072(15) 0.0126(15)
N57 0.0284(16) 0.0336(16) 0.0303(16) 0.0160(13) 0.0093(13) 0.0129(13)
C58 0.031(2) 0.063(3) 0.061(3) 0.042(3) 0.014(2) 0.011(2)
C59 0.035(2) 0.038(2) 0.036(2) 0.0147(18) 0.0039(17) 0.0026(17)
C60 0.038(2) 0.052(3) 0.051(3) 0.027(2) 0.008(2) -0.002(2)
C61 0.049(3) 0.046(2) 0.044(2) 0.025(2) 0.016(2) 0.013(2)
C62 0.046(2) 0.042(2) 0.038(2) 0.0148(18) 0.0163(19) 0.0231(19)
C63 0.0289(19) 0.0319(19) 0.037(2) 0.0082(16) 0.0099(16) 0.0111(16)
N64 0.0303(16) 0.0314(16) 0.0336(17) 0.0117(13) 0.0105(14) 0.0100(13)
C65 0.051(3) 0.070(3) 0.054(3) 0.029(3) 0.014(2) 0.033(3)
C66 0.048(3) 0.052(3) 0.061(3) 0.008(2) 0.028(2) 0.017(2)
C67 0.042(3) 0.071(4) 0.087(4) 0.027(3) 0.037(3) 0.018(2)
C68 0.0248(19) 0.047(2) 0.048(2) 0.019(2) 0.0168(18) 0.0040(17)
C69 0.039(2) 0.048(3) 0.041(2) 0.017(2) 0.0031(19) 0.020(2)
C70 0.044(2) 0.071(3) 0.028(2) 0.018(2) 0.0050(18) 0.041(2)
N71 0.0337(18) 0.044(2) 0.0393(19) 0.0164(16) 0.0052(15) 0.0161(15)
C72 0.054(3) 0.062(3) 0.051(3) 0.016(2) 0.009(2) 0.022(2)

loop_
_atom_type_symbol
_atom_type_description
_atom_type_scat_dispersion_real
_atom_type_scat_dispersion_imag
_atom_type_scat_source
C C 0.0033 0.0016 'International Tables Vol C Tables 4.2.6.8 and 6.1.1.4'
H H 0.0000 0.0000 'International Tables Vol C Tables 4.2.6.8 and 6.1.1.4'
N N 0.0061 0.0033 'International Tables Vol C Tables 4.2.6.8 and 6.1.1.4'
O O 0.0106 0.0060 'International Tables Vol C Tables 4.2.6.8 and 6.1.1.4'

loop_
_geom_angle_atom_site_label_1
_geom_angle_atom_site_label_2
_geom_angle_atom_site_label_3
_geom_angle
C2 C1 C6 117.8(3)
C2 C1 C28 120.4(3)
C6 C1 C28 121.8(3)
C1 C2 C3 121.2(3)
C4 C3 C2 119.3(3)
C4 C3 C29 123.0(3)
C2 C3 C29 117.6(3)
C5 C4 C3 121.3(3)
C4 C5 C6 118.3(3)
C4 C5 C7 120.0(3)
C6 C5 C7 121.6(3)
O9 C6 C5 119.4(3)
O9 C6 C1 118.8(3)
C5 C6 C1 121.7(3)
C8 C7 C5 112.2(3)
C9 C8 C13 118.5(3)
C9 C8 C7 121.8(3)
C13 C8 C7 119.6(3)
C6 O9 C33 113.3(2)
C8 C9 C10 120.3(3)
C13 O10 C36 117.6(2)
C11 C10 C9 119.6(3)
C11 C10 C30 121.0(3)
C9 C10 C30 119.3(3)
C20 O11 C39 113.6(3)
C10 C11 C12 121.4(3)
C27 O12 C42 113.8(2)
C11 C12 C13 117.6(3)
C11 C12 C14 120.3(3)
C13 C12 C14 121.4(3)
O10 C13 C12 121.5(3)
O10 C13 C8 116.5(3)
C12 C13 C8 121.8(3)
C12 C14 C15 109.6(3)
C16 C15 C20 118.0(3)
C16 C15 C14 119.5(3)
C20 C15 C14 122.4(3)
C15 C16 C17 122.0(3)
C16 C17 C18 119.2(3)
C16 C17 C31 118.1(3)
C18 C17 C31 122.6(3)
C19 C18 C17 120.7(3)
C18 C19 C20 118.8(3)
C18 C19 C21 119.5(3)
C20 C19 C21 121.4(3)
O11 C20 C19 119.5(3)
O11 C20 C15 119.2(3)
C19 C20 C15 121.2(3)
C22 C21 C19 109.0(3)
C23 C22 C27 118.7(3)
C23 C22 C21 121.9(3)
C27 C22 C21 118.9(3)
C22 C23 C24 120.3(3)
C25 C24 C23 119.7(3)
C25 C24 C32 121.8(3)
C23 C24 C32 118.5(3)
C24 C25 C26 121.0(3)
C25 C26 C27 118.1(3)
C25 C26 C28 121.6(3)
C27 C26 C28 120.1(3)
O12 C27 C26 118.7(3)
O12 C27 C22 119.6(3)
C26 C27 C22 121.4(3)
C26 C28 C1 109.7(3)
O1 C29 O2 123.1(3)
O1 C29 C3 123.1(3)
O2 C29 C3 113.7(3)
O3 C30 O4 122.7(3)
O3 C30 C10 122.4(3)
O4 C30 C10 114.9(3)
O5 C31 O6 123.8(3)
O5 C31 C17 122.1(3)
O6 C31 C17 114.1(3)
O7 C32 O8 123.4(3)
O7 C32 C24 123.3(3)
O8 C32 C24 113.3(3)
O9 C33 C34 107.9(3)
C33 C34 C35 111.2(4)
O10 C36 C37 111.4(3)
C36 C37 C38 113.1(3)
O11 C39 C40 107.4(3)
C41 C40 C39 114.3(3)
O12 C42 C43 112.5(3)
C42 C43 C44 110.9(3)
N50 C45 C46 122.6(4)
C45 C46 C47 118.9(4)
C46 C47 C48 120.1(4)
C47 C48 C49 115.9(4)
C47 C48 C51 122.1(4)
C49 C48 C51 122.1(4)
N50 C49 C48 124.3(4)
C45 N50 C49 118.1(3)
N57 C52 C53 122.3(3)
C52 C53 C54 118.9(3)
C53 C54 C55 119.9(3)
C56 C55 C54 116.4(3)
C56 C55 C58 121.6(3)
C54 C55 C58 122.0(3)
N57 C56 C55 124.5(3)
C56 N57 C52 118.0(3)
N64 C59 C60 122.3(4)
C59 C60 C61 119.7(4)
C60 C61 C62 119.6(4)
C63 C62 C61 116.7(4)
C63 C62 C65 121.1(4)
C61 C62 C65 122.2(4)
N64 C63 C62 124.4(4)
C63 N64 C59 117.4(3)
N71 C66 C67 121.0(5)
C66 C67 C68 118.7(5)
C69 C68 C67 121.6(4)
C68 C69 C72 123.9(5)
C68 C69 C70 116.2(4)
C72 C69 C70 119.8(4)
N71 C70 C69 118.1(4)
C70 N71 C66 124.3(4)

loop_
_geom_bond_atom_site_label_1
_geom_bond_atom_site_label_2
_geom_bond_distance
O1 C29 1.214(4)
C1 C2 1.393(5)
C1 C6 1.410(5)
C1 C28 1.533(4)
O2 C29 1.338(4)
C2 C3 1.398(4)
O3 C30 1.235(4)
C3 C4 1.395(4)
C3 C29 1.491(4)
O4 C30 1.315(5)
C4 C5 1.385(4)
O5 C31 1.214(4)
C5 C6 1.401(4)
C5 C7 1.524(4)
O6 C31 1.327(4)
C6 O9 1.380(4)
O7 C32 1.225(5)
C7 C8 1.521(5)
O8 C32 1.324(4)
C8 C9 1.394(4)
C8 C13 1.404(5)
O9 C33 1.439(4)
C9 C10 1.406(5)
O10 C13 1.379(4)
O10 C36 1.432(4)
C10 C11 1.390(5)
C10 C30 1.485(4)
O11 C20 1.385(4)
O11 C39 1.451(4)
C11 C12 1.400(4)
O12 C27 1.386(4)
O12 C42 1.458(4)
C12 C13 1.401(5)
C12 C14 1.520(5)
C14 C15 1.530(4)
C15 C16 1.385(5)
C15 C20 1.409(4)
C16 C17 1.388(5)
C17 C18 1.402(4)
C17 C31 1.493(5)
C18 C19 1.392(5)
C19 C20 1.405(5)
C19 C21 1.528(4)
C21 C22 1.527(4)
C22 C23 1.383(5)
C22 C27 1.403(5)
C23 C24 1.410(5)
C24 C25 1.388(5)
C24 C32 1.496(5)
C25 C26 1.395(5)
C26 C27 1.400(4)
C26 C28 1.512(5)
C33 C34 1.506(5)
C34 C35 1.518(6)
C36 C37 1.500(5)
C37 C38 1.520(6)
C39 C40 1.532(6)
C40 C41 1.501(7)
C42 C43 1.505(5)
C43 C44 1.521(5)
C45 N50 1.322(5)
C45 C46 1.368(6)
C46 C47 1.375(7)
C47 C48 1.387(6)
C48 C49 1.390(6)
C48 C51 1.492(6)
C49 N50 1.324(5)
C52 N57 1.342(5)
C52 C53 1.384(5)
C53 C54 1.385(5)
C54 C55 1.397(5)
C55 C56 1.390(5)
C55 C58 1.501(5)
C56 N57 1.335(5)
C59 N64 1.345(5)
C59 C60 1.373(6)
C60 C61 1.379(6)
C61 C62 1.394(6)
C62 C63 1.387(6)
C62 C65 1.515(6)
C63 N64 1.345(5)
C66 N71 1.333(6)
C66 C67 1.339(7)
C67 C68 1.430(7)
C68 C69 1.327(6)
C69 C72 1.426(7)
C69 C70 1.521(7)
C70 N71 1.291(5)
